data_4033859
loop_
_publ_author_name
'Yang, Hongwei'
'Huang, Liping'
'Xu, Minxian'
'Tang, Yongxing'
'Wang, Bohan'
'Cheng, Guangbin'

_publ_section_title
;
 Strategy for Extending the Nitrogen Chain: The Bis(1,2,3-triazole)
 Formation Reaction from Tosylhydrazones and <i>N</i>-Amino Azole.
;
_journal_issue 17
_journal_name_full 'The Journal of organic chemistry'
_journal_page_first 10629
_journal_page_last 10634
_journal_paper_doi 10.1021/acs.joc.9b00801
_journal_volume 84
_journal_year 2019
_chemical_formula_moiety 'C11 H12 N6 O2 S'
_chemical_formula_sum 'C11 H12 N6 O2 S'
_chemical_formula_weight 292.33
_space_group_IT_number 14
_space_group_name_Hall '-P 2ybc'
_space_group_name_H-M_alt 'P 1 21/c 1'
_symmetry_cell_setting Monoclinic'
_symmetry_space_group_name_Hall '-P 2ybc'
_symmetry_space_group_name_H-M 'P 1 21/c 1'
_atom_sites_solution_hydrogens geom
_atom_sites_solution_primary direct
_atom_sites_solution_secondary difmap
_audit_creation_method SHELXL-97
_cell_angle_alpha 90.00
_cell_angle_beta 107.772(3)
_cell_angle_gamma 90.00
_cell_formula_units_Z 4
_cell_length_a 13.2992(9)
_cell_length_b 9.3014(6)
_cell_length_c 11.1624(7)
_cell_measurement_reflns_used 2771
_cell_measurement_temperature 173(2)
_cell_measurement_theta_max 26.28
_cell_measurement_theta_min 3.20
_cell_volume 1314.91(15)
_computing_structure_refinement 'SHELXL-97 (Sheldrick, 2008)'
_computing_structure_solution 'SHELXS-97 (Sheldrick, 2008)'
_diffrn_ambient_temperature 173(2)
_diffrn_measured_fraction_theta_full 0.985
_diffrn_measured_fraction_theta_max 0.985
_diffrn_measurement_device_type 'PHOTON 100 CMOS detector'
_diffrn_measurement_method 'omega scan'
_diffrn_radiation_monochromator 'TRIUMPH curved crystal monochromator'
_diffrn_radiation_source 'fine-focus sealed tube'
_diffrn_radiation_type MoK\a
_diffrn_radiation_wavelength 0.71073
_diffrn_reflns_av_R_equivalents 0.0407
_diffrn_reflns_av_sigmaI/netI 0.0408
_diffrn_reflns_limit_h_max 15
_diffrn_reflns_limit_h_min -15
_diffrn_reflns_limit_k_max 11
_diffrn_reflns_limit_k_min -11
_diffrn_reflns_limit_l_max 13
_diffrn_reflns_limit_l_min -11
_diffrn_reflns_number 7401
_diffrn_reflns_theta_full 25.48
_diffrn_reflns_theta_max 25.48
_diffrn_reflns_theta_min 3.22
_exptl_absorpt_coefficient_mu 0.258
_exptl_absorpt_correction_T_max 0.9574
_exptl_absorpt_correction_T_min 0.8993
_exptl_absorpt_correction_type multi-scan
_exptl_absorpt_process_details 'SADABS (Bruker, 2000)'
_exptl_crystal_colour colorless
_exptl_crystal_density_diffrn 1.477
_exptl_crystal_density_method 'not measured'
_exptl_crystal_description plate
_exptl_crystal_F_000 608
_exptl_crystal_size_max 0.42
_exptl_crystal_size_mid 0.36
_exptl_crystal_size_min 0.17
_refine_diff_density_max 0.264
_refine_diff_density_min -0.447
_refine_diff_density_rms 0.065
_refine_ls_extinction_method none
_refine_ls_goodness_of_fit_ref 1.019
_refine_ls_hydrogen_treatment mixed
_refine_ls_matrix_type full
_refine_ls_number_parameters 185
_refine_ls_number_reflns 2412
_refine_ls_number_restraints 0
_refine_ls_restrained_S_all 1.019
_refine_ls_R_factor_all 0.0604
_refine_ls_R_factor_gt 0.0375
_refine_ls_shift/su_max 0.001
_refine_ls_shift/su_mean 0.000
_refine_ls_structure_factor_coef Fsqd
_refine_ls_weighting_details 'calc w=1/[\s^2^(Fo^2^)+(0.0483P)^2^+0.4353P] where P=(Fo^2^+2Fc^2^)/3'
_refine_ls_weighting_scheme calc
_refine_ls_wR_factor_gt 0.0877
_refine_ls_wR_factor_ref 0.0960
_reflns_number_gt 1822
_reflns_number_total 2412
_reflns_threshold_expression >2sigma(I)
_cod_data_source_file jo9b00801_si_002.cif
_cod_data_source_block 1
_cod_original_sg_symbol_H-M P2(1)/c
_cod_database_code 4033859

loop_
_symmetry_equiv_pos_as_xyz
'x, y, z'
'-x, y+1/2, -z+1/2'
'-x, -y, -z'
'x, -y-1/2, z-1/2'

loop_
_atom_site_label
_atom_site_type_symbol
_atom_site_fract_x
_atom_site_fract_y
_atom_site_fract_z
_atom_site_U_iso_or_equiv
_atom_site_adp_type
_atom_site_occupancy
_atom_site_symmetry_multiplicity
_atom_site_calc_flag
_atom_site_refinement_flags
C1 C 0.57213(15) 0.0712(2) 0.90422(19) 0.0211(5) Uani 1 1 d .
H1 H 0.5627 -0.0283 0.9168 0.025 Uiso 1 1 calc R
C2 C 0.52046(15) 0.1342(2) 0.78285(19) 0.0189(4) Uani 1 1 d .
H2 H 0.5249 0.2337 0.7659 0.023 Uiso 1 1 calc R
C3 C 0.87753(15) 0.1573(2) 1.16804(18) 0.0196(4) Uani 1 1 d .
C4 C 0.88521(17) 0.2641(2) 1.0844(2) 0.0250(5) Uani 1 1 d .
H4 H 0.8298 0.3320 1.0545 0.030 Uiso 1 1 calc R
C5 C 0.97370(18) 0.2710(2) 1.0448(2) 0.0293(5) Uani 1 1 d .
H5 H 0.9787 0.3440 0.9874 0.035 Uiso 1 1 calc R
C6 C 1.05615(17) 0.1723(2) 1.0877(2) 0.0283(5) Uani 1 1 d .
C7 C 1.04614(17) 0.0649(2) 1.1693(2) 0.0314(5) Uani 1 1 d .
H7 H 1.1009 -0.0041 1.1980 0.038 Uiso 1 1 calc R
C8 C 0.95745(17) 0.0564(2) 1.2098(2) 0.0273(5) Uani 1 1 d .
H8 H 0.9515 -0.0179 1.2656 0.033 Uiso 1 1 calc R
C9 C 1.15324(19) 0.1843(3) 1.0460(2) 0.0421(7) Uani 1 1 d .
H9A H 1.2002 0.2581 1.0961 0.063 Uiso 1 1 calc R
H9B H 1.1327 0.2110 0.9568 0.063 Uiso 1 1 calc R
H9C H 1.1901 0.0917 1.0579 0.063 Uiso 1 1 calc R
C10 C 0.36733(16) 0.0167(2) 0.48149(19) 0.0237(5) Uani 1 1 d .
H10 H 0.3609 -0.0850 0.4779 0.028 Uiso 1 1 calc R
C11 C 0.32949(17) 0.1130(2) 0.3870(2) 0.0265(5) Uani 1 1 d .
H11 H 0.2909 0.0896 0.3026 0.032 Uiso 1 1 calc R
N1 N 0.67131(14) 0.07122(19) 1.10625(16) 0.0223(4) Uani 1 1 d .
H1A H 0.6710(17) -0.016(3) 1.102(2) 0.027 Uiso 1 1 d .
N2 N 0.63043(13) 0.14630(17) 0.99542(15) 0.0201(4) Uani 1 1 d .
N3 N 0.46795(13) 0.04441(18) 0.69954(15) 0.0211(4) Uani 1 1 d .
N4 N 0.41601(13) 0.09901(17) 0.58120(15) 0.0188(4) Uani 1 1 d .
N5 N 0.40907(14) 0.23906(18) 0.55222(16) 0.0240(4) Uani 1 1 d .
N6 N 0.35540(14) 0.24772(19) 0.43184(17) 0.0254(4) Uani 1 1 d .
O1 O 0.78457(11) 0.04750(15) 1.32072(13) 0.0271(4) Uani 1 1 d .
O2 O 0.73184(11) 0.29141(15) 1.23133(13) 0.0262(4) Uani 1 1 d .
S1 S 0.76500(4) 0.14757(5) 1.21894(5) 0.02054(17) Uani 1 1 d .

loop_
_atom_site_aniso_label
_atom_site_aniso_U_11
_atom_site_aniso_U_22
_atom_site_aniso_U_33
_atom_site_aniso_U_23
_atom_site_aniso_U_13
_atom_site_aniso_U_12
C1 0.0214(11) 0.0181(10) 0.0223(11) 0.0008(9) 0.0043(9) 0.0003(8)
C2 0.0184(10) 0.0178(10) 0.0212(11) -0.0007(9) 0.0072(8) -0.0003(8)
C3 0.0195(10) 0.0227(11) 0.0150(10) -0.0032(9) 0.0028(8) -0.0021(9)
C4 0.0233(12) 0.0268(12) 0.0229(11) 0.0014(10) 0.0043(9) 0.0014(9)
C5 0.0294(13) 0.0348(13) 0.0235(12) 0.0038(10) 0.0077(10) -0.0045(10)
C6 0.0232(12) 0.0390(13) 0.0222(11) -0.0084(10) 0.0063(9) -0.0052(10)
C7 0.0232(12) 0.0336(13) 0.0345(13) -0.0017(11) 0.0045(10) 0.0061(10)
C8 0.0269(12) 0.0264(12) 0.0261(12) 0.0059(10) 0.0044(9) 0.0018(9)
C9 0.0300(14) 0.0609(18) 0.0372(15) -0.0095(13) 0.0128(11) -0.0046(12)
C10 0.0238(12) 0.0227(11) 0.0227(11) -0.0060(10) 0.0040(9) -0.0035(9)
C11 0.0251(12) 0.0304(12) 0.0203(11) -0.0041(10) 0.0015(9) -0.0011(9)
N1 0.0245(10) 0.0190(9) 0.0201(9) 0.0020(8) 0.0019(8) -0.0028(8)
N2 0.0209(9) 0.0221(9) 0.0166(9) 0.0031(8) 0.0046(7) 0.0000(7)
N3 0.0227(9) 0.0218(9) 0.0169(9) 0.0023(8) 0.0032(7) 0.0004(7)
N4 0.0203(9) 0.0165(9) 0.0190(9) 0.0008(7) 0.0052(7) -0.0010(7)
N5 0.0271(10) 0.0198(9) 0.0230(10) 0.0018(8) 0.0046(8) -0.0012(7)
N6 0.0252(10) 0.0263(10) 0.0221(10) 0.0029(8) 0.0036(8) -0.0008(8)
O1 0.0293(9) 0.0317(9) 0.0182(8) 0.0056(7) 0.0039(7) -0.0021(7)
O2 0.0283(8) 0.0248(8) 0.0257(8) -0.0044(7) 0.0086(7) 0.0012(6)
S1 0.0207(3) 0.0233(3) 0.0163(3) -0.0005(2) 0.0036(2) -0.0011(2)

loop_
_atom_type_symbol
_atom_type_description
_atom_type_scat_dispersion_real
_atom_type_scat_dispersion_imag
_atom_type_scat_source
C C 0.0033 0.0016 'International Tables Vol C Tables 4.2.6.8 and 6.1.1.4'
H H 0.0000 0.0000 'International Tables Vol C Tables 4.2.6.8 and 6.1.1.4'
N N 0.0061 0.0033 'International Tables Vol C Tables 4.2.6.8 and 6.1.1.4'
O O 0.0106 0.0060 'International Tables Vol C Tables 4.2.6.8 and 6.1.1.4'
S S 0.1246 0.1234 'International Tables Vol C Tables 4.2.6.8 and 6.1.1.4'

loop_
_geom_angle_atom_site_label_1
_geom_angle_atom_site_label_2
_geom_angle_atom_site_label_3
_geom_angle
N2 C1 C2 121.57(18)
N2 C1 H1 119.2
C2 C1 H1 119.2
N3 C2 C1 114.41(17)
N3 C2 H2 122.8
C1 C2 H2 122.8
C8 C3 C4 120.2(2)
C8 C3 S1 119.79(16)
C4 C3 S1 119.95(16)
C5 C4 C3 119.6(2)
C5 C4 H4 120.2
C3 C4 H4 120.2
C4 C5 C6 121.1(2)
C4 C5 H5 119.4
C6 C5 H5 119.4
C7 C6 C5 118.4(2)
C7 C6 C9 121.4(2)
C5 C6 C9 120.2(2)
C6 C7 C8 121.1(2)
C6 C7 H7 119.4
C8 C7 H7 119.4
C3 C8 C7 119.5(2)
C3 C8 H8 120.3
C7 C8 H8 120.3
C6 C9 H9A 109.5
C6 C9 H9B 109.5
H9A C9 H9B 109.5
C6 C9 H9C 109.5
H9A C9 H9C 109.5
H9B C9 H9C 109.5
N4 C10 C11 103.79(18)
N4 C10 H10 128.1
C11 C10 H10 128.1
N6 C11 C10 109.32(19)
N6 C11 H11 125.3
C10 C11 H11 125.3
N2 N1 S1 117.93(14)
N2 N1 H1A 117.6(16)
S1 N1 H1A 117.7(16)
C1 N2 N1 114.42(16)
C2 N3 N4 116.99(16)
N5 N4 C10 111.97(16)
N5 N4 N3 124.34(16)
C10 N4 N3 123.68(16)
N6 N5 N4 106.38(16)
N5 N6 C11 108.54(17)
O2 S1 O1 121.29(9)
O2 S1 N1 107.18(9)
O1 S1 N1 103.85(9)
O2 S1 C3 107.54(10)
O1 S1 C3 108.91(9)
N1 S1 C3 107.30(9)

loop_
_geom_bond_atom_site_label_1
_geom_bond_atom_site_label_2
_geom_bond_distance
C1 N2 1.282(2)
C1 C2 1.443(3)
C1 H1 0.9500
C2 N3 1.286(2)
C2 H2 0.9500
C3 C8 1.388(3)
C3 C4 1.389(3)
C3 S1 1.758(2)
C4 C5 1.379(3)
C4 H4 0.9500
C5 C6 1.398(3)
C5 H5 0.9500
C6 C7 1.385(3)
C6 C9 1.504(3)
C7 C8 1.388(3)
C7 H7 0.9500
C8 H8 0.9500
C9 H9A 0.9800
C9 H9B 0.9800
C9 H9C 0.9800
C10 N4 1.343(2)
C10 C11 1.358(3)
C10 H10 0.9500
C11 N6 1.354(3)
C11 H11 0.9500
N1 N2 1.380(2)
N1 S1 1.6378(18)
N1 H1A 0.81(2)
N3 N4 1.387(2)
N4 N5 1.339(2)
N5 N6 1.318(2)
O1 S1 1.4298(15)
O2 S1 1.4287(15)
